data_7242036
loop_
_publ_author_name
'Bhuin, Shouvik'
'Halder, Sayantan'
'Saha, Subit Kumar'
'Chakravarty, Manab'

_publ_section_title
;
 Binding interactions and FRET between bovine serum albumin and various
 phenothiazine-/anthracene-based dyes: a structure--property relationship
;
_journal_issue 3
_journal_name_full 'RSC Advances'
_journal_page_first 1679
_journal_page_last 1693
_journal_paper_doi 10.1039/D0RA09580J
_journal_volume 11
_journal_year 2021
_chemical_formula_moiety 'C23 H15 N3'
_chemical_formula_sum 'C23 H15 N3'
_chemical_formula_weight 333.39
_space_group_crystal_system monoclinic
_space_group_IT_number 15
_space_group_name_Hall '-C 2yc'
_space_group_name_H-M_alt 'C 1 2/c 1'
_atom_sites_solution_hydrogens mixed
_atom_sites_solution_primary dual
_audit_creation_date 2020-02-08
_audit_creation_method
;
Olex2 1.2
(compiled 2018.05.29 svn.r3508 for OlexSys, GUI svn.r5506)
;
_audit_update_record
;
2020-10-31 deposited with the CCDC.	2020-12-15 downloaded from the CCDC.
;
_cell_angle_alpha 90
_cell_angle_beta 91.1920(10)
_cell_angle_gamma 90
_cell_formula_units_Z 16
_cell_length_a 31.6645(4)
_cell_length_b 11.3340(2)
_cell_length_c 18.9113(2)
_cell_measurement_reflns_used 13307
_cell_measurement_temperature 298
_cell_measurement_theta_max 79.2600
_cell_measurement_theta_min 4.6520
_cell_volume 6785.52(16)
_computing_cell_refinement 'CrysAlisPro 1.171.39.20a (Rigaku OD, 2015)'
_computing_data_collection 'CrysAlisPro 1.171.39.20a (Rigaku OD, 2015)'
_computing_data_reduction 'CrysAlisPro 1.171.39.20a (Rigaku OD, 2015)'
_computing_molecular_graphics 'Olex2 (Dolomanov et al., 2009)'
_computing_publication_material 'Olex2 (Dolomanov et al., 2009)'
_computing_structure_refinement 'ShelXL (Sheldrick, 2015)'
_computing_structure_solution 'ShelXT (Sheldrick, 2015)'
_diffrn_ambient_temperature 298
_diffrn_detector 'CCD plate'
_diffrn_measured_fraction_theta_full 0.998
_diffrn_measured_fraction_theta_max 0.970
_diffrn_measurement_details
;
List of Runs (angles in degrees, time in seconds):

  # Type    Start    End  Width  t~exp~   \w     \q     \k     \f   Frames
#--------------------------------------------------------------------------
  1  \w    -23.00  60.00   0.50    7.63    --    0.00  57.00 120.00  166
  2  \w    -88.00  19.00   0.50    7.63    --    0.00 -37.00-120.00  214
  3  \w     -6.00  19.00   0.50    7.63    --    0.00 -77.00 120.00   50
  4  \w     18.00  89.00   0.50   30.54    --  107.20 -61.00 150.00  142
  5  \w    121.00 166.00   0.50   30.54    --  107.20  30.00 -60.00   90
  6  \w     59.00 107.00   0.50   30.54    --  107.20 -82.00   0.00   96
  7  \w     80.00 137.00   0.50   30.54    --  107.20 -77.00 -60.00  114
  8  \w     83.00 162.00   0.50   30.54    --  107.20  61.00  30.00  158
  9  \w     19.00  79.00   0.50   30.54    --  107.20 -82.00 150.00  120
 10  \w     89.00 115.00   0.50   30.54    --  107.20 -82.00 150.00   52
 11  \w     99.00 139.00   0.50   30.54    --  107.20 -82.00 120.00   80
 12  \w     84.00 192.00   0.50   30.54    --  107.20  61.00-120.00  216
 13  \w     18.00 133.00   0.50   30.54    --  107.20 -82.00  90.00  230
 14  \w     80.00 110.00   0.50   30.54    --  107.20 -82.00  30.00   60
 15  \w    101.00 177.00   0.50   30.54    --  107.20  45.00 -90.00  152
;
_diffrn_measurement_device 'four-circle diffractometer'
_diffrn_measurement_device_type 'XtaLAB Pro: Kappa dual home/near'
_diffrn_measurement_method '\w scans'
_diffrn_orient_matrix_type 'CrysAlisPro convention (1999,Acta A55,543-557)'
_diffrn_orient_matrix_UB_11 -0.0245354000
_diffrn_orient_matrix_UB_12 0.1173316000
_diffrn_orient_matrix_UB_13 -0.0025377000
_diffrn_orient_matrix_UB_21 -0.0419991000
_diffrn_orient_matrix_UB_22 -0.0686076000
_diffrn_orient_matrix_UB_23 -0.0022382000
_diffrn_orient_matrix_UB_31 -0.0009079000
_diffrn_orient_matrix_UB_32 0.0018161000
_diffrn_orient_matrix_UB_33 0.0814289000
_diffrn_radiation_monochromator graphite
_diffrn_radiation_probe x-ray
_diffrn_radiation_type CuK\a
_diffrn_radiation_wavelength 1.54184
_diffrn_reflns_av_R_equivalents 0.0323
_diffrn_reflns_av_unetI/netI 0.0286
_diffrn_reflns_Laue_measured_fraction_full 0.998
_diffrn_reflns_Laue_measured_fraction_max 0.970
_diffrn_reflns_limit_h_max 40
_diffrn_reflns_limit_h_min -40
_diffrn_reflns_limit_k_max 11
_diffrn_reflns_limit_k_min -14
_diffrn_reflns_limit_l_max 22
_diffrn_reflns_limit_l_min -18
_diffrn_reflns_number 23118
_diffrn_reflns_point_group_measured_fraction_full 0.998
_diffrn_reflns_point_group_measured_fraction_max 0.970
_diffrn_reflns_theta_full 67.684
_diffrn_reflns_theta_max 79.646
_diffrn_reflns_theta_min 4.143
_diffrn_source 'fine-focus sealed X-ray tube'
_diffrn_source_type 'Enhance (Cu) X-ray Source'
_exptl_absorpt_coefficient_mu 0.629
_exptl_absorpt_correction_T_max 1.00000
_exptl_absorpt_correction_T_min 0.80920
_exptl_absorpt_correction_type multi-scan
_exptl_absorpt_process_details
;
CrysAlisPro 1.171.39.20a (Rigaku Oxford Diffraction, 2015)
Empirical absorption correction using spherical harmonics,
 implemented in SCALE3 ABSPACK scaling algorithm.
;
_exptl_crystal_colour 'metallic yellowish yellow'
_exptl_crystal_colour_lustre metallic
_exptl_crystal_colour_modifier yellowish
_exptl_crystal_colour_primary yellow
_exptl_crystal_density_diffrn 1.222
_exptl_crystal_description block
_exptl_crystal_F_000 2639
_exptl_crystal_size_max 0.2
_exptl_crystal_size_mid 0.1
_exptl_crystal_size_min 0.1
_refine_diff_density_max 0.742
_refine_diff_density_min -0.721
_refine_diff_density_rms 0.048
_refine_ls_extinction_method none
_refine_ls_goodness_of_fit_ref 1.062
_refine_ls_hydrogen_treatment constr
_refine_ls_matrix_type full
_refine_ls_number_parameters 473
_refine_ls_number_reflns 7169
_refine_ls_number_restraints 0
_refine_ls_restrained_S_all 1.062
_refine_ls_R_factor_all 0.0528
_refine_ls_R_factor_gt 0.0450
_refine_ls_shift/su_max 0.001
_refine_ls_shift/su_mean 0.000
_refine_ls_structure_factor_coef Fsqd
_refine_ls_weighting_details 'w=1/[\s^2^(Fo^2^)+(0.0713P)^2^+4.6266P] where P=(Fo^2^+2Fc^2^)/3'
_refine_ls_weighting_scheme calc
_refine_ls_wR_factor_gt 0.1246
_refine_ls_wR_factor_ref 0.1296
_reflns_Friedel_coverage 0.000
_reflns_number_gt 6054
_reflns_number_total 7169
_reflns_threshold_expression 'I > 2\s(I)'
_cod_data_source_file d0ra09580j2.cif
_cod_data_source_block exp_517_sb-an-cnc
_cod_depositor_comments
;

2025-01-31
Z value and formula fixed to values more according to usual
chemical conventions.                 miguel
;
_cod_original_formula_sum 'C11 H10 N O'
_cod_original_formula_weight 172.20
_cod_original_formula_moiety '0.55(C23 H15 N3)'
_cod_original_formula_units_Z 29
_cod_database_code 7242036
_shelx_shelxl_version_number 2016/4
_shelx_space_group_comment
;
The symmetry employed for this shelxl refinement is uniquely defined
by the following loop, which should always be used as a source of
symmetry information in preference to the above space-group names.
They are only intended as comments.
;
_shelx_estimated_absorpt_t_max 0.940
_shelx_estimated_absorpt_t_min 0.884
_reflns_odcompleteness_completeness 99.40
_reflns_odcompleteness_iscentric 1
_reflns_odcompleteness_theta 71.98
_olex2_refinement_description
;
1. Fixed Uiso
 At 1.2 times of:
  All C(H) groups, All N(H,H) groups
 At 1.5 times of:
  All C(H,H,H) groups
2.a Rotating group:
 N001(H00A,H00B), N002(H00C,H00D)
2.b Aromatic/amide H refined with riding coordinates:
 C00K(H00K), C00P(H00P), C00S(H00S), C00W(H00W), C00X(H00X), C00Y(H00Y),
 C00Z(H00Z), C010(H010), C011(H011), C013(H013), C015(H015), C016(H016),
 C017(H017), C018(H018), C019(H019), C01B(H01J), C01C(H01C), C01E(H01K),
 C01F(H01F), C01G(H01G)
2.c Idealised Me refined as rotating group:
 C01A(H01E,H01H,H01I), C01D(H01A,H01B,H01D)
;
_olex2_submission_special_instructions 'No special instructions were received'
_oxdiff_exptl_absorpt_empirical_details
;
Empirical correction (ABSPACK) includes:
- Absorption correction using spherical harmonics
- Frame scaling
;
_oxdiff_exptl_absorpt_empirical_full_max 1.568
_oxdiff_exptl_absorpt_empirical_full_min 0.732

loop_
_space_group_symop_operation_xyz
'x, y, z'
'-x, y, -z+1/2'
'x+1/2, y+1/2, z'
'-x+1/2, y+1/2, -z+1/2'
'-x, -y, -z'
'x, -y, z-1/2'
'-x+1/2, -y+1/2, -z'
'x+1/2, -y+1/2, z-1/2'

loop_
_atom_site_label
_atom_site_type_symbol
_atom_site_fract_x
_atom_site_fract_y
_atom_site_fract_z
_atom_site_U_iso_or_equiv
_atom_site_adp_type
_atom_site_occupancy
_atom_site_site_symmetry_order
_atom_site_calc_flag
_atom_site_refinement_flags_posn
_atom_site_refinement_flags_adp
_atom_site_refinement_flags_occupancy
_atom_site_disorder_assembly
_atom_site_disorder_group
N001 N 0.55964(4) 0.34363(11) 0.52407(7) 0.0234(3) Uani 1 1 d . . . . .
H00A H 0.550990 0.368377 0.483290 0.028 Uiso 1 1 d GR . . . .
H00B H 0.539920 0.352516 0.554200 0.028 Uiso 1 1 d GR . . . .
N002 N 0.57030(4) 0.65178(11) 0.25996(6) 0.0230(3) Uani 1 1 d . . . . .
H00C H 0.569185 0.683346 0.218588 0.028 Uiso 1 1 d GR . . . .
H00D H 0.546920 0.664528 0.281023 0.028 Uiso 1 1 d GR . . . .
N003 N 0.63973(4) 0.35424(11) 0.40456(7) 0.0264(3) Uani 1 1 d . . . . .
N004 N 0.49619(4) 0.52175(11) 0.37833(7) 0.0259(3) Uani 1 1 d . . . . .
N005 N 0.64714(4) 0.64493(12) 0.13503(7) 0.0289(3) Uani 1 1 d . . . . .
N006 N 0.48966(4) 0.20329(12) 0.64220(7) 0.0305(3) Uani 1 1 d . . . . .
C007 C 0.68353(4) 0.26958(11) 0.17900(7) 0.0182(3) Uani 1 1 d . . . . .
C008 C 0.57635(4) 0.53397(12) 0.25322(7) 0.0183(3) Uani 1 1 d . . . . .
C009 C 0.63849(4) -0.01071(11) 0.35223(7) 0.0184(3) Uani 1 1 d . . . . .
C00A C 0.66716(4) 0.26352(12) 0.03116(7) 0.0197(3) Uani 1 1 d . . . . .
C00B C 0.55262(4) 0.45097(12) 0.29138(7) 0.0186(3) Uani 1 1 d . . . . .
C00C C 0.60250(4) 0.18971(12) 0.47469(7) 0.0184(3) Uani 1 1 d . . . . .
C00D C 0.60700(4) 0.48827(12) 0.20682(7) 0.0185(3) Uani 1 1 d . . . . .
C00E C 0.64762(4) 0.03388(12) 0.42039(7) 0.0183(3) Uani 1 1 d . . . . .
C00F C 0.67268(4) -0.04536(12) 0.30779(7) 0.0199(3) Uani 1 1 d . . . . .
C00G C 0.68956(4) 0.04333(12) 0.44601(7) 0.0194(3) Uani 1 1 d . . . . .
C00H C 0.63693(4) 0.31582(12) 0.07760(7) 0.0187(3) Uani 1 1 d . . . . .
C00I C 0.62438(4) 0.27833(12) 0.43535(7) 0.0196(3) Uani 1 1 d . . . . .
C00J C 0.64584(4) 0.31825(11) 0.15094(7) 0.0178(3) Uani 1 1 d . . . . .
C00K C 0.58945(4) 0.28831(12) 0.23880(7) 0.0198(3) Uani 1 1 d . . . . .
H00K H 0.593928 0.207575 0.234348 0.024 Uiso 1 1 calc R . . . .
C00L C 0.54775(4) 0.13889(12) 0.55620(7) 0.0191(3) Uani 1 1 d . . . . .
C00M C 0.72318(4) 0.00247(12) 0.40214(7) 0.0199(3) Uani 1 1 d . . . . .
C00N C 0.61369(4) 0.36661(12) 0.19993(7) 0.0180(3) Uani 1 1 d . . . . .
C00O C 0.56978(4) 0.22771(12) 0.51945(7) 0.0183(3) Uani 1 1 d . . . . .
C00P C 0.71401(4) -0.04051(12) 0.33453(7) 0.0212(3) Uani 1 1 d . . . . .
H00P H 0.735965 -0.066565 0.306588 0.025 Uiso 1 1 calc R . . . .
C00Q C 0.63032(4) 0.57216(12) 0.16600(7) 0.0209(3) Uani 1 1 d . . . . .
C00R C 0.52127(4) 0.49129(12) 0.33917(7) 0.0204(3) Uani 1 1 d . . . . .
C00S C 0.59635(4) -0.02354(12) 0.32465(7) 0.0214(3) Uani 1 1 d . . . . .
H00S H 0.573671 -0.006567 0.353428 0.026 Uiso 1 1 calc R . . . .
C00T C 0.71264(4) 0.21342(12) 0.13214(7) 0.0198(3) Uani 1 1 d . . . . .
C00U C 0.55864(4) 0.32904(12) 0.28420(7) 0.0191(3) Uani 1 1 d . . . . .
C00V C 0.61242(4) 0.07028(12) 0.46693(7) 0.0188(3) Uani 1 1 d . . . . .
C00W C 0.69472(4) 0.27466(12) 0.25279(7) 0.0212(3) Uani 1 1 d . . . . .
H00W H 0.676725 0.311954 0.283972 0.025 Uiso 1 1 calc R . . . .
C00X C 0.70376(4) 0.21231(12) 0.05962(7) 0.0209(3) Uani 1 1 d . . . . .
H00X H 0.722738 0.176517 0.029469 0.025 Uiso 1 1 calc R . . . .
C00Y C 0.58941(4) -0.01433(12) 0.50352(7) 0.0215(3) Uani 1 1 d . . . . .
H00Y H 0.595764 -0.093861 0.497955 0.026 Uiso 1 1 calc R . . . .
C00Z C 0.59859(4) 0.36140(12) 0.04684(8) 0.0219(3) Uani 1 1 d . . . . .
H00Z H 0.578182 0.393044 0.075980 0.026 Uiso 1 1 calc R . . . .
C010 C 0.70041(5) 0.08994(13) 0.51431(8) 0.0241(3) Uani 1 1 d . . . . .
H010 H 0.679216 0.117202 0.543447 0.029 Uiso 1 1 calc R . . . .
C011 C 0.65850(5) 0.26468(13) -0.04333(7) 0.0239(3) Uani 1 1 d . . . . .
H011 H 0.678099 0.232624 -0.073830 0.029 Uiso 1 1 calc R . . . .
C012 C 0.51520(4) 0.17393(12) 0.60356(7) 0.0222(3) Uani 1 1 d . . . . .
C013 C 0.75032(4) 0.16126(13) 0.16160(8) 0.0240(3) Uani 1 1 d . . . . .
H013 H 0.768832 0.122487 0.131953 0.029 Uiso 1 1 calc R . . . .
C014 C 0.55720(4) 0.01864(13) 0.54806(7) 0.0206(3) Uani 1 1 d . . . . .
C015 C 0.76570(4) 0.00871(13) 0.42904(8) 0.0253(3) Uani 1 1 d . . . . .
H015 H 0.787627 -0.018354 0.401379 0.030 Uiso 1 1 calc R . . . .
C016 C 0.66334(5) -0.08304(13) 0.23707(8) 0.0254(3) Uani 1 1 d . . . . .
H016 H 0.685332 -0.104017 0.207749 0.031 Uiso 1 1 calc R . . . .
C017 C 0.73126(5) 0.22573(13) 0.27781(8) 0.0243(3) Uani 1 1 d . . . . .
H017 H 0.737983 0.230414 0.325837 0.029 Uiso 1 1 calc R . . . .
C018 C 0.59154(5) 0.35913(13) -0.02449(8) 0.0265(3) Uani 1 1 d . . . . .
H018 H 0.566388 0.388970 -0.043396 0.032 Uiso 1 1 calc R . . . .
C019 C 0.58885(5) -0.06023(13) 0.25690(8) 0.0253(3) Uani 1 1 d . . . . .
H019 H 0.561182 -0.066693 0.239852 0.030 Uiso 1 1 calc R . . . .
C01A C 0.53216(4) 0.24510(13) 0.32576(8) 0.0233(3) Uani 1 1 d . . . . .
H01E H 0.539801 0.250805 0.375028 0.035 Uiso 1 1 calc GR . . . .
H01H H 0.536893 0.165974 0.309634 0.035 Uiso 1 1 calc GR . . . .
H01I H 0.502860 0.264837 0.319181 0.035 Uiso 1 1 calc GR . . . .
C01B C 0.75943(5) 0.16738(13) 0.23156(8) 0.0263(3) Uani 1 1 d . . . . .
H01J H 0.784127 0.133446 0.249599 0.032 Uiso 1 1 calc R . . . .
C01C C 0.62287(5) -0.08875(13) 0.21194(8) 0.0274(3) Uani 1 1 d . . . . .
H01C H 0.617400 -0.111306 0.165364 0.033 Uiso 1 1 calc R . . . .
C01D C 0.53303(5) -0.07344(13) 0.58771(8) 0.0259(3) Uani 1 1 d . . . . .
H01A H 0.539409 -0.066625 0.637388 0.039 Uiso 1 1 calc GR . . . .
H01B H 0.540961 -0.150465 0.571562 0.039 Uiso 1 1 calc GR . . . .
H01D H 0.503292 -0.062016 0.579485 0.039 Uiso 1 1 calc GR . . . .
C01E C 0.62228(5) 0.31158(13) -0.07030(8) 0.0276(3) Uani 1 1 d . . . . .
H01K H 0.617475 0.312703 -0.118976 0.033 Uiso 1 1 calc R . . . .
C01F C 0.77453(5) 0.05329(14) 0.49397(9) 0.0299(3) Uani 1 1 d . . . . .
H01F H 0.802364 0.056840 0.510518 0.036 Uiso 1 1 calc R . . . .
C01G C 0.74138(5) 0.09480(14) 0.53706(8) 0.0292(3) Uani 1 1 d . . . . .
H01G H 0.747832 0.125765 0.581530 0.035 Uiso 1 1 calc R . . . .

loop_
_atom_site_aniso_label
_atom_site_aniso_U_11
_atom_site_aniso_U_22
_atom_site_aniso_U_33
_atom_site_aniso_U_23
_atom_site_aniso_U_13
_atom_site_aniso_U_12
N001 0.0272(6) 0.0197(6) 0.0236(6) 0.0003(5) 0.0089(5) 0.0038(5)
N002 0.0262(6) 0.0189(6) 0.0243(6) -0.0020(5) 0.0079(5) 0.0026(5)
N003 0.0307(6) 0.0241(6) 0.0245(6) -0.0005(5) 0.0068(5) -0.0034(5)
N004 0.0266(6) 0.0249(6) 0.0265(6) -0.0040(5) 0.0082(5) -0.0001(5)
N005 0.0328(7) 0.0212(6) 0.0330(7) 0.0002(5) 0.0122(5) -0.0002(5)
N006 0.0309(7) 0.0252(7) 0.0359(7) -0.0026(5) 0.0156(6) -0.0004(5)
C007 0.0208(6) 0.0139(6) 0.0201(6) 0.0003(5) 0.0043(5) -0.0015(5)
C008 0.0191(6) 0.0179(6) 0.0178(6) -0.0024(5) 0.0003(5) 0.0007(5)
C009 0.0223(6) 0.0127(6) 0.0202(6) 0.0014(5) 0.0031(5) 0.0003(5)
C00A 0.0252(7) 0.0151(6) 0.0190(6) -0.0009(5) 0.0042(5) -0.0032(5)
C00B 0.0180(6) 0.0209(7) 0.0170(6) -0.0011(5) 0.0023(5) 0.0018(5)
C00C 0.0190(6) 0.0190(7) 0.0175(6) -0.0009(5) 0.0027(5) -0.0005(5)
C00D 0.0192(6) 0.0183(6) 0.0179(6) -0.0007(5) 0.0021(5) -0.0001(5)
C00E 0.0210(6) 0.0138(6) 0.0203(6) 0.0000(5) 0.0048(5) 0.0008(5)
C00F 0.0262(7) 0.0138(6) 0.0197(6) 0.0011(5) 0.0050(5) 0.0012(5)
C00G 0.0213(6) 0.0151(6) 0.0219(7) 0.0004(5) 0.0040(5) 0.0000(5)
C00H 0.0222(6) 0.0142(6) 0.0199(6) 0.0000(5) 0.0032(5) -0.0018(5)
C00I 0.0212(6) 0.0194(7) 0.0182(6) -0.0034(5) 0.0037(5) 0.0011(5)
C00J 0.0209(6) 0.0135(6) 0.0190(6) -0.0002(5) 0.0043(5) -0.0009(5)
C00K 0.0217(6) 0.0170(6) 0.0208(6) 0.0004(5) 0.0036(5) 0.0015(5)
C00L 0.0185(6) 0.0204(7) 0.0185(6) -0.0012(5) 0.0033(5) 0.0009(5)
C00M 0.0205(6) 0.0142(6) 0.0251(7) 0.0017(5) 0.0043(5) -0.0001(5)
C00N 0.0184(6) 0.0182(6) 0.0175(6) -0.0015(5) 0.0008(5) 0.0014(5)
C00O 0.0187(6) 0.0188(7) 0.0175(6) -0.0017(5) 0.0013(5) 0.0016(5)
C00P 0.0239(7) 0.0160(6) 0.0241(7) 0.0005(5) 0.0104(5) 0.0018(5)
C00Q 0.0229(6) 0.0177(6) 0.0224(7) -0.0034(5) 0.0053(5) 0.0013(5)
C00R 0.0215(6) 0.0193(7) 0.0203(6) -0.0008(5) 0.0012(5) -0.0007(5)
C00S 0.0236(7) 0.0158(6) 0.0248(7) 0.0011(5) 0.0017(5) 0.0017(5)
C00T 0.0204(6) 0.0152(6) 0.0239(7) 0.0002(5) 0.0040(5) -0.0012(5)
C00U 0.0184(6) 0.0207(7) 0.0182(6) 0.0010(5) 0.0011(5) 0.0000(5)
C00V 0.0186(6) 0.0198(7) 0.0182(6) -0.0020(5) 0.0017(5) 0.0010(5)
C00W 0.0251(7) 0.0181(7) 0.0205(7) 0.0007(5) 0.0039(5) -0.0016(5)
C00X 0.0229(6) 0.0174(6) 0.0229(7) -0.0030(5) 0.0091(5) -0.0014(5)
C00Y 0.0243(7) 0.0166(6) 0.0239(7) -0.0005(5) 0.0045(5) 0.0018(5)
C00Z 0.0248(7) 0.0163(6) 0.0246(7) -0.0009(5) 0.0019(5) 0.0007(5)
C010 0.0253(7) 0.0214(7) 0.0256(7) -0.0045(5) 0.0022(5) 0.0012(6)
C011 0.0336(7) 0.0190(7) 0.0193(7) -0.0024(5) 0.0069(5) -0.0029(6)
C012 0.0239(7) 0.0183(7) 0.0245(7) 0.0004(5) 0.0051(5) -0.0008(5)
C013 0.0202(6) 0.0193(7) 0.0326(8) 0.0000(6) 0.0066(5) 0.0012(5)
C014 0.0211(6) 0.0201(7) 0.0206(6) 0.0010(5) 0.0031(5) 0.0000(5)
C015 0.0200(7) 0.0200(7) 0.0361(8) 0.0011(6) 0.0060(6) -0.0003(5)
C016 0.0343(8) 0.0208(7) 0.0215(7) -0.0013(5) 0.0065(6) 0.0036(6)
C017 0.0296(7) 0.0200(7) 0.0231(7) 0.0031(5) -0.0021(5) -0.0029(6)
C018 0.0319(7) 0.0199(7) 0.0275(8) 0.0000(6) -0.0056(6) 0.0012(6)
C019 0.0277(7) 0.0195(7) 0.0286(7) 0.0004(6) -0.0037(6) 0.0009(6)
C01A 0.0232(6) 0.0235(7) 0.0235(7) 0.0039(5) 0.0065(5) 0.0011(6)
C01B 0.0219(7) 0.0207(7) 0.0362(8) 0.0042(6) -0.0021(6) 0.0006(5)
C01C 0.0393(8) 0.0224(7) 0.0204(7) -0.0024(5) -0.0020(6) 0.0020(6)
C01D 0.0295(7) 0.0208(7) 0.0278(7) 0.0017(6) 0.0091(6) -0.0015(6)
C01E 0.0437(9) 0.0215(7) 0.0176(7) -0.0001(5) -0.0019(6) -0.0024(6)
C01F 0.0219(7) 0.0250(8) 0.0428(9) -0.0022(7) -0.0032(6) -0.0015(6)
C01G 0.0310(8) 0.0256(8) 0.0307(8) -0.0070(6) -0.0041(6) -0.0009(6)

loop_
_atom_type_symbol
_atom_type_description
_atom_type_scat_dispersion_real
_atom_type_scat_dispersion_imag
_atom_type_scat_source
C C 0.0181 0.0091 'International Tables Vol C Tables 4.2.6.8 and 6.1.1.4'
H H 0.0000 0.0000 'International Tables Vol C Tables 4.2.6.8 and 6.1.1.4'
N N 0.0311 0.0180 'International Tables Vol C Tables 4.2.6.8 and 6.1.1.4'
O O 0.0492 0.0322 'International Tables Vol C Tables 4.2.6.8 and 6.1.1.4'

loop_
_geom_angle_atom_site_label_1
_geom_angle_atom_site_label_2
_geom_angle_atom_site_label_3
_geom_angle
_geom_angle_site_symmetry_1
_geom_angle_site_symmetry_3
_geom_angle_publ_flag
H00A N001 H00B 109.5 . . ?
C00O N001 H00A 109.3 . . ?
C00O N001 H00B 109.4 . . ?
H00C N002 H00D 109.4 . . ?
C008 N002 H00C 109.1 . . ?
C008 N002 H00D 109.5 . . ?
C00J C007 C00T 119.30(12) . . ?
C00J C007 C00W 122.76(12) . . ?
C00W C007 C00T 117.93(12) . . ?
N002 C008 C00B 122.05(12) . . ?
N002 C008 C00D 121.16(12) . . ?
C00B C008 C00D 116.79(12) . . ?
C00E C009 C00F 119.33(12) . . ?
C00E C009 C00S 122.83(12) . . ?
C00S C009 C00F 117.84(12) . . ?
C00X C00A C00H 119.58(12) . . ?
C00X C00A C011 121.68(13) . . ?
C011 C00A C00H 118.73(13) . . ?
C008 C00B C00R 119.58(12) . . ?
C00U C00B C008 122.18(12) . . ?
C00U C00B C00R 118.25(12) . . ?
C00O C00C C00I 117.57(12) . . ?
C00V C00C C00I 120.72(12) . . ?
C00V C00C C00O 121.68(12) . . ?
C008 C00D C00Q 117.11(12) . . ?
C00N C00D C008 121.54(12) . . ?
C00N C00D C00Q 121.34(12) . . ?
C009 C00E C00V 119.82(12) . . ?
C00G C00E C009 121.07(12) . . ?
C00G C00E C00V 119.11(12) . . ?
C00P C00F C009 119.30(12) . . ?
C00P C00F C016 121.71(13) . . ?
C016 C00F C009 119.00(13) . . ?
C00E C00G C00M 118.73(12) . . ?
C00E C00G C010 123.08(12) . . ?
C010 C00G C00M 118.18(12) . . ?
C00J C00H C00A 119.09(12) . . ?
C00J C00H C00Z 122.91(12) . . ?
C00Z C00H C00A 118.00(12) . . ?
N003 C00I C00C 175.53(15) . . ?
C007 C00J C00H 120.90(12) . . ?
C007 C00J C00N 119.53(12) . . ?
C00H C00J C00N 119.47(12) . . ?
C00N C00K H00K 119.5 . . ?
C00U C00K H00K 119.5 . . ?
C00U C00K C00N 121.01(13) . . ?
C00O C00L C012 118.50(12) . . ?
C014 C00L C00O 121.87(12) . . ?
C014 C00L C012 119.62(12) . . ?
C00P C00M C00G 119.92(12) . . ?
C00P C00M C015 121.34(13) . . ?
C015 C00M C00G 118.73(13) . . ?
C00D C00N C00J 121.64(12) . . ?
C00K C00N C00D 119.45(12) . . ?
C00K C00N C00J 118.90(12) . . ?
N001 C00O C00C 120.64(12) . . ?
N001 C00O C00L 122.53(12) . . ?
C00L C00O C00C 116.79(12) . . ?
C00F C00P H00P 119.2 . . ?
C00M C00P C00F 121.51(12) . . ?
C00M C00P H00P 119.2 . . ?
N005 C00Q C00D 175.38(15) . . ?
N004 C00R C00B 178.68(16) . . ?
C009 C00S H00S 119.4 . . ?
C019 C00S C009 121.11(13) . . ?
C019 C00S H00S 119.4 . . ?
C00X C00T C007 119.39(12) . . ?
C00X C00T C013 121.84(13) . . ?
C013 C00T C007 118.76(13) . . ?
C00B C00U C01A 119.71(12) . . ?
C00K C00U C00B 119.02(12) . . ?
C00K C00U C01A 121.27(13) . . ?
C00C C00V C00E 120.11(12) . . ?
C00Y C00V C00C 119.48(12) . . ?
C00Y C00V C00E 120.40(12) . . ?
C007 C00W H00W 119.5 . . ?
C017 C00W C007 120.91(13) . . ?
C017 C00W H00W 119.5 . . ?
C00A C00X C00T 121.66(12) . . ?
C00A C00X H00X 119.2 . . ?
C00T C00X H00X 119.2 . . ?
C00V C00Y H00Y 119.5 . . ?
C014 C00Y C00V 120.90(13) . . ?
C014 C00Y H00Y 119.5 . . ?
C00H C00Z H00Z 119.5 . . ?
C018 C00Z C00H 121.03(13) . . ?
C018 C00Z H00Z 119.5 . . ?
C00G C010 H010 119.7 . . ?
C01G C010 C00G 120.70(13) . . ?
C01G C010 H010 119.7 . . ?
C00A C011 H011 119.4 . . ?
C01E C011 C00A 121.23(13) . . ?
C01E C011 H011 119.4 . . ?
N006 C012 C00L 178.72(16) . . ?
C00T C013 H013 119.4 . . ?
C01B C013 C00T 121.25(13) . . ?
C01B C013 H013 119.4 . . ?
C00L C014 C01D 120.47(12) . . ?
C00Y C014 C00L 119.27(13) . . ?
C00Y C014 C01D 120.27(13) . . ?
C00M C015 H015 119.4 . . ?
C01F C015 C00M 121.11(13) . . ?
C01F C015 H015 119.4 . . ?
C00F C016 H016 119.4 . . ?
C01C C016 C00F 121.11(13) . . ?
C01C C016 H016 119.4 . . ?
C00W C017 H017 119.5 . . ?
C00W C017 C01B 120.99(13) . . ?
C01B C017 H017 119.5 . . ?
C00Z C018 H018 119.7 . . ?
C00Z C018 C01E 120.66(14) . . ?
C01E C018 H018 119.7 . . ?
C00S C019 H019 119.6 . . ?
C00S C019 C01C 120.76(14) . . ?
C01C C019 H019 119.6 . . ?
C00U C01A H01E 109.5 . . ?
C00U C01A H01H 109.5 . . ?
C00U C01A H01I 109.5 . . ?
H01E C01A H01H 109.5 . . ?
H01E C01A H01I 109.5 . . ?
H01H C01A H01I 109.5 . . ?
C013 C01B C017 120.11(13) . . ?
C013 C01B H01J 119.9 . . ?
C017 C01B H01J 119.9 . . ?
C016 C01C C019 120.02(13) . . ?
C016 C01C H01C 120.0 . . ?
C019 C01C H01C 120.0 . . ?
C014 C01D H01A 109.5 . . ?
C014 C01D H01B 109.5 . . ?
C014 C01D H01D 109.5 . . ?
H01A C01D H01B 109.5 . . ?
H01A C01D H01D 109.5 . . ?
H01B C01D H01D 109.5 . . ?
C011 C01E C018 120.28(13) . . ?
C011 C01E H01K 119.9 . . ?
C018 C01E H01K 119.9 . . ?
C015 C01F H01F 119.9 . . ?
C015 C01F C01G 120.20(14) . . ?
C01G C01F H01F 119.9 . . ?
C010 C01G C01F 121.07(14) . . ?
C010 C01G H01G 119.5 . . ?
C01F C01G H01G 119.5 . . ?

loop_
_geom_bond_atom_site_label_1
_geom_bond_atom_site_label_2
_geom_bond_distance
_geom_bond_site_symmetry_2
_geom_bond_publ_flag
N001 H00A 0.8600 . ?
N001 H00B 0.8600 . ?
N001 C00O 1.3558(18) . ?
N002 H00C 0.8604 . ?
N002 H00D 0.8601 . ?
N002 C008 1.3553(18) . ?
N003 C00I 1.1521(19) . ?
N004 C00R 1.1502(18) . ?
N005 C00Q 1.1489(19) . ?
N006 C012 1.1504(19) . ?
C007 C00J 1.4085(19) . ?
C007 C00T 1.4401(18) . ?
C007 C00W 1.4338(19) . ?
C008 C00B 1.4117(18) . ?
C008 C00D 1.4197(17) . ?
C009 C00E 1.4089(19) . ?
C009 C00F 1.4388(18) . ?
C009 C00S 1.4302(19) . ?
C00A C00H 1.4403(18) . ?
C00A C00X 1.394(2) . ?
C00A C011 1.4295(19) . ?
C00B C00R 1.4312(18) . ?
C00B C00U 1.4020(19) . ?
C00C C00I 1.4365(18) . ?
C00C C00O 1.4184(17) . ?
C00C C00V 1.3980(19) . ?
C00D C00N 1.4016(19) . ?
C00D C00Q 1.4384(18) . ?
C00E C00G 1.4080(19) . ?
C00E C00V 1.4926(17) . ?
C00F C00P 1.394(2) . ?
C00F C016 1.429(2) . ?
C00G C00M 1.4398(18) . ?
C00G C010 1.431(2) . ?
C00H C00J 1.4099(19) . ?
C00H C00Z 1.4317(19) . ?
C00J C00N 1.4946(17) . ?
C00K H00K 0.9300 . ?
C00K C00N 1.3931(18) . ?
C00K C00U 1.3919(18) . ?
C00L C00O 1.4153(18) . ?
C00L C012 1.4355(18) . ?
C00L C014 1.4046(19) . ?
C00M C00P 1.393(2) . ?
C00M C015 1.4311(19) . ?
C00P H00P 0.9300 . ?
C00S H00S 0.9300 . ?
C00S C019 1.363(2) . ?
C00T C00X 1.3944(19) . ?
C00T C013 1.4337(19) . ?
C00U C01A 1.5009(18) . ?
C00V C00Y 1.3965(19) . ?
C00W H00W 0.9300 . ?
C00W C017 1.359(2) . ?
C00X H00X 0.9300 . ?
C00Y H00Y 0.9300 . ?
C00Y C014 1.3875(18) . ?
C00Z H00Z 0.9300 . ?
C00Z C018 1.363(2) . ?
C010 H010 0.9300 . ?
C010 C01G 1.359(2) . ?
C011 H011 0.9300 . ?
C011 C01E 1.354(2) . ?
C013 H013 0.9300 . ?
C013 C01B 1.350(2) . ?
C014 C01D 1.5036(19) . ?
C015 H015 0.9300 . ?
C015 C01F 1.352(2) . ?
C016 H016 0.9300 . ?
C016 C01C 1.359(2) . ?
C017 H017 0.9300 . ?
C017 C01B 1.425(2) . ?
C018 H018 0.9300 . ?
C018 C01E 1.422(2) . ?
C019 H019 0.9300 . ?
C019 C01C 1.423(2) . ?
C01A H01E 0.9600 . ?
C01A H01H 0.9600 . ?
C01A H01I 0.9600 . ?
C01B H01J 0.9300 . ?
C01C H01C 0.9300 . ?
C01D H01A 0.9600 . ?
C01D H01B 0.9600 . ?
C01D H01D 0.9600 . ?
C01E H01K 0.9300 . ?
C01F H01F 0.9300 . ?
C01F C01G 1.422(2) . ?
C01G H01G 0.9300 . ?
